data_7010410
loop_
_publ_author_name
'Coward, Kathleen M.'
'Jones, Anthony C.'
'Steiner, Alexander'
'Bickley, Jamie F.'
'Smith, Lesley M.'
'Pemble, Martyn E.'

_publ_section_title
;
 Synthesis and crystal structures of trimethylindium adducts with
 bidentate and macrocyclic tertiary amines
;
_journal_issue 1
_journal_name_full 'Journal of the Chemical Society, Dalton Transactions'
_journal_page_first 41
_journal_paper_doi 10.1039/b008600m
_journal_year 2001
_chemical_formula_sum 'C23 H40 In2 N2'
_chemical_formula_weight 574.29
_chemical_name_systematic
; 
 ? 
;
_space_group_IT_number 14
_symmetry_cell_setting monoclinic
_symmetry_space_group_name_Hall '-P 2ybc'
_symmetry_space_group_name_H-M 'P 1 21/c 1'
_atom_sites_solution_hydrogens geom
_atom_sites_solution_primary direct
_atom_sites_solution_secondary difmap
_audit_creation_method SHELXL-97
_cell_angle_alpha 90.00
_cell_angle_beta 106.182(18)
_cell_angle_gamma 90.00
_cell_formula_units_Z 4
_cell_length_a 18.113(3)
_cell_length_b 8.3668(7)
_cell_length_c 18.058(3)
_cell_measurement_temperature 213(2)
_cell_volume 2628.2(7)
_computing_data_collection 'IPDS (STOE, 1997)'
_computing_data_reduction 'X-RED (STOE, 1996)'
_computing_structure_refinement 'SHELXL-97 (Sheldrick, 1997)'
_computing_structure_solution 'SHELXS-97 (Sheldrick, 1990)'
_diffrn_ambient_temperature 213(2)
_diffrn_detector_area_resol_mean 6.67
_diffrn_measured_fraction_theta_full 0.916
_diffrn_measured_fraction_theta_max 0.916
_diffrn_measurement_device_type 'Stoe IPDS'
_diffrn_measurement_method 'image plate'
_diffrn_radiation_monochromator graphite
_diffrn_radiation_source 'fine-focus sealed tube'
_diffrn_radiation_type MoK\a
_diffrn_radiation_wavelength 0.71073
_diffrn_reflns_av_R_equivalents 0.0506
_diffrn_reflns_av_sigmaI/netI 0.0377
_diffrn_reflns_limit_h_max 20
_diffrn_reflns_limit_h_min -20
_diffrn_reflns_limit_k_max 9
_diffrn_reflns_limit_k_min -9
_diffrn_reflns_limit_l_max 20
_diffrn_reflns_limit_l_min -20
_diffrn_reflns_number 16126
_diffrn_reflns_theta_full 24.16
_diffrn_reflns_theta_max 24.16
_diffrn_reflns_theta_min 2.31
_exptl_absorpt_coefficient_mu 1.621
_exptl_absorpt_correction_type none
_exptl_crystal_colour colourless
_exptl_crystal_density_diffrn 1.451
_exptl_crystal_density_method 'not measured'
_exptl_crystal_description block
_exptl_crystal_F_000 1160
_exptl_crystal_size_max 0.45
_exptl_crystal_size_mid 0.38
_exptl_crystal_size_min 0.3
_refine_diff_density_max 0.721
_refine_diff_density_min -1.360
_refine_diff_density_rms 0.103
_refine_ls_extinction_method none
_refine_ls_goodness_of_fit_ref 0.973
_refine_ls_hydrogen_treatment mixed
_refine_ls_matrix_type full
_refine_ls_number_parameters 244
_refine_ls_number_reflns 4152
_refine_ls_number_restraints 0
_refine_ls_restrained_S_all 0.973
_refine_ls_R_factor_all 0.0415
_refine_ls_R_factor_gt 0.0317
_refine_ls_shift/su_max 0.001
_refine_ls_shift/su_mean 0.000
_refine_ls_structure_factor_coef Fsqd
_refine_ls_weighting_details 'w=1/[\s^2^(Fo^2^)+(0.0541P)^2^+0.0000P] where P=(Fo^2^+2Fc^2^)/3'
_refine_ls_weighting_scheme calc
_refine_ls_wR_factor_gt 0.0762
_refine_ls_wR_factor_ref 0.0805
_reflns_number_gt 3328
_reflns_number_total 4152
_reflns_threshold_expression >2sigma(I)
_cod_data_source_file b008600m.txt
_cod_data_source_block tony12
_cod_depositor_comments
;
The following automatic conversions were performed:

'_refine_ls_weighting_scheme' value 'calc
w=1/[\s^2^(Fo^2^)+(0.0541P)^2^+0.0000P] where P=(Fo^2^+2Fc^2^)/3' was
changed to 'calc'. New tag '_refine_ls_weighting_details' was
created. The value of the new tag was set to
'w=1/[\s^2^(Fo^2^)+(0.0541P)^2^+0.0000P] where P=(Fo^2^+2Fc^2^)/3'.

Automatic conversion script
Id: cif_fix_values 3143 2015-03-26 13:38:13Z robertas 
;
_cod_original_cell_volume 2628.3(6)
_cod_original_sg_symbol_H-M 'P 21/c'
_cod_database_code 7010410

loop_
_symmetry_equiv_pos_as_xyz
'x, y, z'
'-x, y+1/2, -z+1/2'
'-x, -y, -z'
'x, -y-1/2, z-1/2'

loop_
_atom_site_label
_atom_site_type_symbol
_atom_site_fract_x
_atom_site_fract_y
_atom_site_fract_z
_atom_site_U_iso_or_equiv
_atom_site_adp_type
_atom_site_occupancy
_atom_site_calc_flag
_atom_site_refinement_flags
_atom_site_disorder_assembly
_atom_site_disorder_group
C1 C 0.4508(2) 0.6887(6) 0.5610(2) 0.0505(11) Uani 1 d . . .
H1A H 0.4635 0.7878 0.5895 0.061 Uiso 1 calc R . .
H1B H 0.4823 0.6778 0.5258 0.061 Uiso 1 calc R . .
H1C H 0.4604 0.5994 0.5966 0.061 Uiso 1 calc R . .
C2 C 0.2889(3) 0.4817(6) 0.4277(3) 0.0609(13) Uani 1 d . . .
H2A H 0.2347 0.4951 0.4012 0.073 Uiso 1 calc R . .
H2B H 0.2956 0.3887 0.4609 0.073 Uiso 1 calc R . .
H2C H 0.3175 0.4671 0.3901 0.073 Uiso 1 calc R . .
C3 C 0.2540(3) 0.8283(6) 0.5452(3) 0.0517(11) Uani 1 d . . .
H3A H 0.2019 0.8212 0.5117 0.062 Uiso 1 calc R . .
H3B H 0.2702 0.9393 0.5502 0.062 Uiso 1 calc R . .
H3C H 0.2556 0.7859 0.5957 0.062 Uiso 1 calc R . .
C4 C 0.9144(3) 0.3847(6) 0.3485(4) 0.0688(14) Uani 1 d . . .
H4A H 0.8619 0.3642 0.3186 0.083 Uiso 1 calc R . .
H4B H 0.9175 0.3838 0.4030 0.083 Uiso 1 calc R . .
H4C H 0.9479 0.3026 0.3379 0.083 Uiso 1 calc R . .
C5 C 1.0661(3) 0.6935(9) 0.3759(5) 0.100(2) Uani 1 d . . .
H5A H 1.0752 0.7983 0.3571 0.120 Uiso 1 calc R . .
H5B H 1.1027 0.6179 0.3658 0.120 Uiso 1 calc R . .
H5C H 1.0724 0.6990 0.4310 0.120 Uiso 1 calc R . .
C6 C 0.9005(3) 0.7039(8) 0.2011(3) 0.0739(16) Uani 1 d . . .
H6A H 0.8489 0.6614 0.1813 0.089 Uiso 1 calc R . .
H6B H 0.9318 0.6697 0.1684 0.089 Uiso 1 calc R . .
H6C H 0.8983 0.8198 0.2017 0.089 Uiso 1 calc R . .
C7 C 0.2535(2) 0.8751(6) 0.3390(2) 0.0491(11) Uani 1 d . . .
H7A H 0.2176 0.9143 0.3658 0.059 Uiso 1 calc R . .
H7B H 0.2397 0.7667 0.3213 0.059 Uiso 1 calc R . .
H7C H 0.2516 0.9433 0.2950 0.059 Uiso 1 calc R . .
C8 C 0.3483(2) 1.0378(5) 0.4254(3) 0.0450(10) Uani 1 d . . .
H8A H 0.3079 1.0695 0.4480 0.054 Uiso 1 calc R . .
H8B H 0.3507 1.1131 0.3852 0.054 Uiso 1 calc R . .
H8C H 0.3972 1.0368 0.4649 0.054 Uiso 1 calc R . .
C9 C 0.38991(19) 0.8193(4) 0.35645(19) 0.0269(8) Uani 1 d . . .
C10 C 0.3709(2) 0.7356(5) 0.2875(2) 0.0350(9) Uani 1 d . . .
H10 H 0.3190 0.7174 0.2612 0.042 Uiso 1 calc R . .
C11 C 0.4284(2) 0.6787(5) 0.2571(2) 0.0352(9) Uani 1 d . . .
H11 H 0.4145 0.6230 0.2100 0.042 Uiso 1 calc R . .
C12 C 0.50502(19) 0.7014(4) 0.29385(19) 0.0284(8) Uani 1 d . . .
C13 C 0.5237(2) 0.7848(5) 0.36241(19) 0.0327(9) Uani 1 d . . .
H13 H 0.5757 0.8032 0.3884 0.039 Uiso 1 calc R . .
C14 C 0.4667(2) 0.8422(5) 0.3937(2) 0.0327(8) Uani 1 d . . .
H14 H 0.4808 0.8974 0.4409 0.039 Uiso 1 calc R . .
C15 C 0.5643(2) 0.6326(5) 0.2569(2) 0.0401(10) Uani 1 d . . .
H15A H 0.5609 0.5158 0.2580 0.048 Uiso 1 calc R . .
H15B H 0.5501 0.6653 0.2026 0.048 Uiso 1 calc R . .
C16 C 0.6466(2) 0.6795(5) 0.2929(2) 0.0339(9) Uani 1 d . . .
C17 C 0.6933(2) 0.5937(6) 0.3520(3) 0.0506(12) Uani 1 d . . .
H17 H 0.6726 0.5056 0.3715 0.061 Uiso 1 calc R . .
C18 C 0.7693(2) 0.6315(6) 0.3839(3) 0.0519(12) Uani 1 d . . .
H18 H 0.7992 0.5696 0.4247 0.062 Uiso 1 calc R . .
C19 C 0.8023(2) 0.7600(5) 0.3565(2) 0.0378(9) Uani 1 d . . .
C20 C 0.7564(2) 0.8454(5) 0.2968(2) 0.0451(10) Uani 1 d . . .
H20 H 0.7773 0.9323 0.2764 0.054 Uiso 1 calc R . .
C21 C 0.6802(2) 0.8067(5) 0.2658(2) 0.0421(10) Uani 1 d . . .
H21 H 0.6501 0.8686 0.2250 0.051 Uiso 1 calc R . .
C22 C 0.9135(3) 0.7583(9) 0.4704(3) 0.0850(19) Uani 1 d . . .
H22A H 0.9680 0.7823 0.4873 0.102 Uiso 1 calc R . .
H22B H 0.9055 0.6463 0.4798 0.102 Uiso 1 calc R . .
H22C H 0.8866 0.8240 0.4988 0.102 Uiso 1 calc R . .
C23 C 0.9057(3) 0.9582(6) 0.3720(4) 0.0755(17) Uani 1 d . . .
H23A H 0.9607 0.9719 0.3940 0.091 Uiso 1 calc R . .
H23B H 0.8785 1.0341 0.3954 0.091 Uiso 1 calc R . .
H23C H 0.8925 0.9766 0.3168 0.091 Uiso 1 calc R . .
N1 N 0.33185(17) 0.8764(4) 0.39180(17) 0.0315(7) Uani 1 d . . .
N2 N 0.88350(19) 0.7922(5) 0.3871(2) 0.0489(9) Uani 1 d . . .
In1 In 0.330559(15) 0.69094(3) 0.496096(14) 0.03440(11) Uani 1 d . . .
In2 In 0.950459(16) 0.61645(4) 0.31755(2) 0.05133(13) Uani 1 d . . .

loop_
_atom_site_aniso_label
_atom_site_aniso_U_11
_atom_site_aniso_U_22
_atom_site_aniso_U_33
_atom_site_aniso_U_23
_atom_site_aniso_U_13
_atom_site_aniso_U_12
C1 0.053(3) 0.062(3) 0.036(2) 0.009(2) 0.0103(19) 0.002(2)
C2 0.087(3) 0.044(3) 0.060(3) -0.012(2) 0.034(3) -0.012(3)
C3 0.058(3) 0.057(3) 0.050(3) -0.006(2) 0.032(2) -0.001(2)
C4 0.062(3) 0.049(3) 0.095(4) 0.008(3) 0.023(3) 0.002(3)
C5 0.037(3) 0.106(6) 0.155(7) -0.005(5) 0.022(3) -0.009(3)
C6 0.074(4) 0.083(4) 0.072(3) -0.001(3) 0.032(3) -0.011(3)
C7 0.030(2) 0.075(3) 0.045(2) 0.008(2) 0.0151(18) 0.013(2)
C8 0.049(2) 0.036(3) 0.061(3) -0.003(2) 0.034(2) 0.0036(19)
C9 0.0289(18) 0.027(2) 0.0281(18) 0.0050(15) 0.0133(14) 0.0008(15)
C10 0.0297(19) 0.042(2) 0.033(2) -0.0041(17) 0.0082(15) -0.0097(17)
C11 0.040(2) 0.038(2) 0.0313(19) -0.0123(17) 0.0151(16) -0.0079(18)
C12 0.0312(18) 0.031(2) 0.0249(17) 0.0016(16) 0.0114(14) 0.0022(16)
C13 0.0251(18) 0.048(3) 0.0246(18) 0.0002(17) 0.0063(14) 0.0014(17)
C14 0.037(2) 0.042(2) 0.0210(17) -0.0049(15) 0.0110(15) 0.0003(17)
C15 0.038(2) 0.049(3) 0.038(2) -0.0091(19) 0.0172(17) 0.0076(19)
C16 0.038(2) 0.037(2) 0.0327(19) 0.0014(17) 0.0195(16) 0.0110(18)
C17 0.037(2) 0.062(3) 0.055(3) 0.032(2) 0.018(2) 0.000(2)
C18 0.041(2) 0.063(3) 0.051(3) 0.031(2) 0.011(2) 0.007(2)
C19 0.036(2) 0.037(2) 0.045(2) -0.0058(19) 0.0190(18) 0.0023(18)
C20 0.053(3) 0.035(2) 0.052(3) 0.011(2) 0.022(2) -0.0018(19)
C21 0.050(2) 0.040(2) 0.037(2) 0.0112(19) 0.0141(19) 0.012(2)
C22 0.058(3) 0.133(6) 0.054(3) -0.021(3) -0.002(2) -0.010(4)
C23 0.056(3) 0.049(3) 0.126(5) -0.021(3) 0.032(3) -0.009(3)
N1 0.0322(16) 0.0355(19) 0.0306(16) 0.0026(13) 0.0152(13) 0.0001(14)
N2 0.0390(19) 0.046(2) 0.062(2) -0.0062(18) 0.0143(17) -0.0038(17)
In1 0.04438(18) 0.03413(18) 0.02965(15) -0.00184(12) 0.01852(12) -0.00271(12)
In2 0.03344(17) 0.0454(2) 0.0797(3) -0.00024(17) 0.02323(15) -0.00118(14)

loop_
_atom_type_symbol
_atom_type_description
_atom_type_scat_dispersion_real
_atom_type_scat_dispersion_imag
_atom_type_scat_source
C C 0.0020 0.0020 'International Tables Vol C Tables 4.2.6.8 and 6.1.1.4'
H H 0.0000 0.0000 'International Tables Vol C Tables 4.2.6.8 and 6.1.1.4'
N N 0.0040 0.0030 'International Tables Vol C Tables 4.2.6.8 and 6.1.1.4'
In In -0.9360 1.3100 'International Tables Vol C Tables 4.2.6.8 and 6.1.1.4'

loop_
_geom_angle_atom_site_label_1
_geom_angle_atom_site_label_2
_geom_angle_atom_site_label_3
_geom_angle
_geom_angle_site_symmetry_1
_geom_angle_site_symmetry_3
_geom_angle_publ_flag
C14 C9 C10 118.2(3) . . ?
C14 C9 N1 119.7(3) . . ?
C10 C9 N1 122.1(3) . . ?
C9 C10 C11 120.1(3) . . ?
C12 C11 C10 121.9(3) . . ?
C11 C12 C13 117.8(3) . . ?
C11 C12 C15 118.4(3) . . ?
C13 C12 C15 123.8(3) . . ?
C12 C13 C14 120.9(3) . . ?
C9 C14 C13 121.1(3) . . ?
C16 C15 C12 116.5(3) . . ?
C17 C16 C21 116.4(4) . . ?
C17 C16 C15 121.6(4) . . ?
C21 C16 C15 121.9(4) . . ?
C16 C17 C18 122.4(4) . . ?
C17 C18 C19 120.7(4) . . ?
C20 C19 C18 117.3(4) . . ?
C20 C19 N2 122.4(4) . . ?
C18 C19 N2 120.2(4) . . ?
C19 C20 C21 121.3(4) . . ?
C20 C21 C16 121.9(4) . . ?
C9 N1 C7 113.4(3) . . ?
C9 N1 C8 113.1(3) . . ?
C7 N1 C8 108.7(3) . . ?
C9 N1 In1 107.0(2) . . ?
C7 N1 In1 106.2(2) . . ?
C8 N1 In1 108.0(2) . . ?
C19 N2 C22 113.6(4) . . ?
C19 N2 C23 113.7(4) . . ?
C22 N2 C23 108.9(4) . . ?
C19 N2 In2 106.7(2) . . ?
C22 N2 In2 108.1(3) . . ?
C23 N2 In2 105.4(3) . . ?
C2 In1 C1 116.2(2) . . ?
C2 In1 C3 120.17(19) . . ?
C1 In1 C3 116.35(18) . . ?
C2 In1 N1 98.69(15) . . ?
C1 In1 N1 101.42(14) . . ?
C3 In1 N1 97.07(14) . . ?
C5 In2 C4 117.4(3) . . ?
C5 In2 C6 117.2(3) . . ?
C4 In2 C6 118.5(2) . . ?
C5 In2 N2 97.0(2) . . ?
C4 In2 N2 100.13(18) . . ?
C6 In2 N2 99.26(18) . . ?

loop_
_geom_bond_atom_site_label_1
_geom_bond_atom_site_label_2
_geom_bond_distance
_geom_bond_site_symmetry_2
_geom_bond_publ_flag
C1 In1 2.167(4) . ?
C2 In1 2.155(5) . ?
C3 In1 2.172(4) . ?
C4 In2 2.168(5) . ?
C5 In2 2.165(5) . ?
C6 In2 2.171(6) . ?
C7 N1 1.473(5) . ?
C8 N1 1.476(5) . ?
C9 C14 1.379(5) . ?
C9 C10 1.386(5) . ?
C9 N1 1.455(4) . ?
C10 C11 1.390(5) . ?
C11 C12 1.374(5) . ?
C12 C13 1.379(5) . ?
C12 C15 1.527(5) . ?
C13 C14 1.393(5) . ?
C15 C16 1.503(5) . ?
C16 C17 1.365(5) . ?
C16 C21 1.381(6) . ?
C17 C18 1.373(6) . ?
C18 C19 1.386(6) . ?
C19 C20 1.366(6) . ?
C19 N2 1.444(5) . ?
C20 C21 1.377(6) . ?
C22 N2 1.477(7) . ?
C23 N2 1.492(7) . ?
N1 In1 2.446(3) . ?
N2 In2 2.462(4) . ?

loop_
_geom_torsion_atom_site_label_1
_geom_torsion_atom_site_label_2
_geom_torsion_atom_site_label_3
_geom_torsion_atom_site_label_4
_geom_torsion
_geom_torsion_site_symmetry_1
_geom_torsion_site_symmetry_2
_geom_torsion_site_symmetry_3
_geom_torsion_site_symmetry_4
_geom_torsion_publ_flag
C14 C9 C10 C11 -0.7(6) . . . . ?
N1 C9 C10 C11 -177.9(3) . . . . ?
C9 C10 C11 C12 0.6(6) . . . . ?
C10 C11 C12 C13 -0.6(6) . . . . ?
C10 C11 C12 C15 179.1(4) . . . . ?
C11 C12 C13 C14 0.8(6) . . . . ?
C15 C12 C13 C14 -178.9(4) . . . . ?
C10 C9 C14 C13 0.9(6) . . . . ?
N1 C9 C14 C13 178.1(3) . . . . ?
C12 C13 C14 C9 -0.9(6) . . . . ?
C11 C12 C15 C16 171.7(4) . . . . ?
C13 C12 C15 C16 -8.6(6) . . . . ?
C12 C15 C16 C17 88.5(5) . . . . ?
C12 C15 C16 C21 -94.6(4) . . . . ?
C21 C16 C17 C18 0.7(7) . . . . ?
C15 C16 C17 C18 177.8(4) . . . . ?
C16 C17 C18 C19 -0.4(7) . . . . ?
C17 C18 C19 C20 -0.4(7) . . . . ?
C17 C18 C19 N2 -176.0(4) . . . . ?
C18 C19 C20 C21 0.9(6) . . . . ?
N2 C19 C20 C21 176.3(4) . . . . ?
C19 C20 C21 C16 -0.6(6) . . . . ?
C17 C16 C21 C20 -0.2(6) . . . . ?
C15 C16 C21 C20 -177.3(4) . . . . ?
C14 C9 N1 C7 167.6(4) . . . . ?
C10 C9 N1 C7 -15.2(5) . . . . ?
C14 C9 N1 C8 43.2(5) . . . . ?
C10 C9 N1 C8 -139.6(4) . . . . ?
C14 C9 N1 In1 -75.5(4) . . . . ?
C10 C9 N1 In1 101.6(3) . . . . ?
C20 C19 N2 C22 148.6(5) . . . . ?
C18 C19 N2 C22 -36.1(6) . . . . ?
C20 C19 N2 C23 23.3(6) . . . . ?
C18 C19 N2 C23 -161.3(4) . . . . ?
C20 C19 N2 In2 -92.4(4) . . . . ?
C18 C19 N2 In2 82.9(4) . . . . ?
C9 N1 In1 C2 -66.2(3) . . . . ?
C7 N1 In1 C2 55.3(3) . . . . ?
C8 N1 In1 C2 171.8(3) . . . . ?
C9 N1 In1 C1 53.0(3) . . . . ?
C7 N1 In1 C1 174.4(3) . . . . ?
C8 N1 In1 C1 -69.1(3) . . . . ?
C9 N1 In1 C3 171.8(2) . . . . ?
C7 N1 In1 C3 -66.8(3) . . . . ?
C8 N1 In1 C3 49.7(3) . . . . ?
C19 N2 In2 C5 -180.0(3) . . . . ?
C22 N2 In2 C5 -57.5(4) . . . . ?
C23 N2 In2 C5 58.9(4) . . . . ?
C19 N2 In2 C4 -60.4(3) . . . . ?
C22 N2 In2 C4 62.1(4) . . . . ?
C23 N2 In2 C4 178.5(3) . . . . ?
C19 N2 In2 C6 60.9(3) . . . . ?
C22 N2 In2 C6 -176.5(4) . . . . ?
C23 N2 In2 C6 -60.2(3) . . . . ?
